data_7121942
loop_
_publ_author_name
'Canaj, Angelos B.'
'Singh, Mukesh Kumar'
'Wilson, Claire'
'Rajaraman, Gopalan'
'Murrie, Mark'

_publ_section_title
;
 Chemical and in silico tuning of the magnetisation reversal barrier in
 pentagonal bipyramidal Dy(iii) single-ion magnets.
;
_journal_issue 59
_journal_name_full 'Chemical communications (Cambridge, England)'
_journal_page_first 8273
_journal_page_last 8276
_journal_paper_doi 10.1039/c8cc03929a
_journal_volume 54
_journal_year 2018
_chemical_formula_moiety '3(I), C12 H46 N6 O7 P2 Y, 2(C6 H18 N3 O P)'
_chemical_formula_sum 'C24 H82 I3 N12 O9 P4 Y'
_chemical_formula_weight 1276.50
_space_group_crystal_system monoclinic
_space_group_IT_number 9
_space_group_name_Hall 'C -2yc'
_space_group_name_H-M_alt 'C 1 c 1'
_symmetry_space_group_name_Hall 'C -2yc'
_symmetry_space_group_name_H-M 'C 1 c 1'
_atom_sites_solution_hydrogens mixed
_audit_creation_date 2018-03-08
_audit_creation_method
;
Olex2 1.2
(compiled 2017.08.10 svn.r3458 for OlexSys, GUI svn.r5381)
;
_audit_update_record
;
2018-04-06 deposited with the CCDC.
2018-07-03 downloaded from the CCDC.
;
_cell_angle_alpha 90
_cell_angle_beta 101.091(2)
_cell_angle_gamma 90
_cell_formula_units_Z 4
_cell_length_a 14.0960(8)
_cell_length_b 19.1099(13)
_cell_length_c 20.5439(13)
_cell_measurement_reflns_used 9916
_cell_measurement_temperature 295
_cell_measurement_theta_max 27.472
_cell_measurement_theta_min 2.359
_cell_volume 5430.6(6)
_computing_cell_refinement 'SAINT V8.37A (Bruker-AXS, 2016)'
_computing_data_collection 'APEX3 Ver. 2016.9-0 (Bruker-AXS, 2016)'
_computing_data_reduction 'APEX3 Ver. 2016.9-0 (Bruker-AXS, 2016)'
_computing_molecular_graphics 'Olex2 (Dolomanov et al., 2009)'
_computing_publication_material 'Olex2 (Dolomanov et al., 2009)'
_computing_structure_refinement 'ShelXL (Sheldrick, 2015)'
_computing_structure_solution 'SHELXT 2014/5 (Sheldrick, 2014)'
_diffrn_ambient_temperature 295
_diffrn_detector 'charge integrating pixel array detector'
_diffrn_detector_area_resol_mean 7.4074
_diffrn_detector_type 'Bruker PHOTON II'
_diffrn_measured_fraction_theta_full 0.997
_diffrn_measured_fraction_theta_max 0.996
_diffrn_measurement_device 'four-circle diffractometer'
_diffrn_measurement_device_type 'Bruker D8 VENTURE'
_diffrn_radiation_collimation 'focusing mirrors'
_diffrn_radiation_monochromator 'multilayer mirror optics'
_diffrn_radiation_type MoK\a
_diffrn_radiation_wavelength 0.71073
_diffrn_reflns_av_R_equivalents 0.0856
_diffrn_reflns_av_unetI/netI 0.0815
_diffrn_reflns_Laue_measured_fraction_full 0.997
_diffrn_reflns_Laue_measured_fraction_max 0.996
_diffrn_reflns_limit_h_max 18
_diffrn_reflns_limit_h_min -18
_diffrn_reflns_limit_k_max 24
_diffrn_reflns_limit_k_min -24
_diffrn_reflns_limit_l_max 26
_diffrn_reflns_limit_l_min -26
_diffrn_reflns_number 52651
_diffrn_reflns_point_group_measured_fraction_full 0.997
_diffrn_reflns_point_group_measured_fraction_max 0.997
_diffrn_reflns_theta_full 25.242
_diffrn_reflns_theta_max 27.481
_diffrn_reflns_theta_min 2.359
_diffrn_source 'microfocus sealed tube'
_diffrn_source_type 'INCOATEC I\ms 3.0'
_exptl_absorpt_coefficient_mu 2.945
_exptl_absorpt_correction_T_max 0.7456
_exptl_absorpt_correction_T_min 0.5623
_exptl_absorpt_correction_type multi-scan
_exptl_absorpt_process_details
'SADABS-2016/2 (Bruker,2016/2) was used for absorption correction. wR2(int) was 0.1133 before and 0.0837 after correction. The Ratio of minimum to maximum transmission is 0.7542. The \l/2 correction factor is Not present.'
_exptl_crystal_colour colourless
_exptl_crystal_colour_primary colourless
_exptl_crystal_density_diffrn 1.561
_exptl_crystal_description prism
_exptl_crystal_F_000 2560
_exptl_crystal_size_max 0.18
_exptl_crystal_size_mid 0.08
_exptl_crystal_size_min 0.05
_refine_diff_density_max 0.574
_refine_diff_density_min -0.871
_refine_diff_density_rms 0.093
_refine_ls_abs_structure_details
;
 Refined as an inversion twin.
;
_refine_ls_abs_structure_Flack 0.001(5)
_refine_ls_extinction_method none
_refine_ls_goodness_of_fit_ref 1.040
_refine_ls_hydrogen_treatment mixed
_refine_ls_matrix_type full
_refine_ls_number_parameters 600
_refine_ls_number_reflns 12236
_refine_ls_number_restraints 420
_refine_ls_restrained_S_all 1.028
_refine_ls_R_factor_all 0.0463
_refine_ls_R_factor_gt 0.0293
_refine_ls_shift/su_max 0.001
_refine_ls_shift/su_mean 0.000
_refine_ls_structure_factor_coef Fsqd
_refine_ls_weighting_details 'w=1/[\s^2^(Fo^2^)] where P=(Fo^2^+2Fc^2^)/3'
_refine_ls_weighting_scheme calc
_refine_ls_wR_factor_gt 0.0541
_refine_ls_wR_factor_ref 0.0560
_reflns_Friedel_coverage 0.998
_reflns_Friedel_fraction_full 0.998
_reflns_Friedel_fraction_max 0.997
_reflns_number_gt 10497
_reflns_number_total 12236
_reflns_threshold_expression 'I > 2\s(I)'
_cod_data_source_file c8cc03929a2.cif
_cod_data_source_block 4
_cod_depositor_comments 'Adding full bibliography for 7121940--7121943.cif.'
_cod_database_code 7121942
_shelx_shelxl_version_number 2018/1
_shelx_space_group_comment
;
The symmetry employed for this shelxl refinement is uniquely defined
by the following loop, which should always be used as a source of
symmetry information in preference to the above space-group names.
They are only intended as comments.
;
_shelx_estimated_absorpt_t_max 0.867
_shelx_estimated_absorpt_t_min 0.619
_olex2_refinement_description
;
1. Twinned data refinement
 Scales: 0.999(5)
 0.001(5)
2. Fixed Uiso
 At 1.5 times of:
  All C(H,H,H) groups, All C(H,H,H,H,H,H) groups
3. Restrained distances
 O3W-H3WA = O4W-H4WA = O4W-H4WB = O1W-H1WA = O5W-H5WB = O5W-H5WA = O2W-H2WA
 0.85 with sigma of 0.02
 O1W-H1WB
 0.85 with sigma of 0.02
 O2W-H2WB
 0.85 with sigma of 0.02
 O3W-H3WB
 0.85 with sigma of 0.02
 H3WA-H3WB \\sim H2WB-H2WA \\sim H1WA-H1WB \\sim H5WB-H5WA \\sim H4WA-H4WB
 with sigma of 0.02
4. Rigid body (RIGU) restrains
 All non-hydrogen atoms
 with sigma for 1-2 distances of 0.004 and sigma for 1-3 distances of 0.004
5. Others
 Fixed Sof: N10(0.5) N11(0.5) N12(0.5) H13A(0.5) H13B(0.5) H13C(0.5) H13D(0.5)
 H13E(0.5) H13F(0.5) C14(0.5) H14A(0.5) H14B(0.5) H14C(0.5) C15(0.5) H15A(0.5)
 H15B(0.5) H15C(0.5) H16D(0.5) H16E(0.5) H16F(0.5) H16A(0.5) H16B(0.5)
 H16C(0.5) C17(0.5) H17A(0.5) H17B(0.5) H17C(0.5) H18A(0.5) H18B(0.5) H18C(0.5)
 H18D(0.5) H18E(0.5) H18F(0.5) N10A(0.5) N11A(0.5) N12A(0.5) C14A(0.5)
 H14D(0.5) H14E(0.5) H14F(0.5) C15A(0.5) H15D(0.5) H15E(0.5) H15F(0.5)
 C17A(0.5) H17D(0.5) H17E(0.5) H17F(0.5)
6.a Idealised Me refined as rotating group:
 C1(H1A,H1B,H1C), C2(H2A,H2B,H2C), C3(H3A,H3B,H3C), C4(H4A,H4B,H4C), C5(H5A,
 H5B,H5C), C6(H6A,H6B,H6C), C7(H7A,H7B,H7C), C8(H8A,H8B,H8C), C9(H9A,H9B,H9C),
 C10(H10A,H10B,H10C), C11(H11A,H11B,H11C), C12(H12A,H12B,H12C), C19(H19A,H19B,
 H19C), C20(H20A,H20B,H20C), C21(H21A,H21B,H21C), C22(H22A,H22B,H22C), C23(H23A,
 H23B,H23C), C24(H24A,H24B,H24C), C13(H13A,H13B,H13C), C13(H13D,H13E,H13F),
 C14(H14A,H14B,H14C), C15(H15A,H15B,H15C), C16(H16D,H16E,H16F), C16(H16A,H16B,
 H16C), C17(H17A,H17B,H17C), C18(H18A,H18B,H18C), C18(H18D,H18E,H18F),
 C14A(H14D,H14E,H14F), C15A(H15D,H15E,H15F), C17A(H17D,H17E,H17F)
;
_olex2_submission_special_instructions 'No special instructions were received'

loop_
_space_group_symop_operation_xyz
'x, y, z'
'x, -y, z+1/2'
'x+1/2, y+1/2, z'
'x+1/2, -y+1/2, z+1/2'

loop_
_atom_site_label
_atom_site_type_symbol
_atom_site_fract_x
_atom_site_fract_y
_atom_site_fract_z
_atom_site_U_iso_or_equiv
_atom_site_adp_type
_atom_site_occupancy
_atom_site_site_symmetry_order
_atom_site_calc_flag
_atom_site_refinement_flags_posn
_atom_site_refinement_flags_adp
_atom_site_refinement_flags_occupancy
_atom_site_disorder_assembly
_atom_site_disorder_group
I1 I 0.57011(2) 0.51331(2) 0.66847(2) 0.03983(9) Uani 1 1 d . U . . .
I2 I 0.04806(2) 0.29251(2) 0.37054(2) 0.04266(9) Uani 1 1 d . U . . .
I3 I 0.12736(2) 0.47320(2) 0.60895(2) 0.04118(9) Uani 1 1 d . U . . .
Y1 Y 0.37562(2) 0.33984(2) 0.51355(2) 0.01900(8) Uani 1 1 d . U . . .
P1 P 0.33456(7) 0.20453(6) 0.62997(6) 0.0246(2) Uani 1 1 d . U . . .
P2 P 0.42169(7) 0.45410(6) 0.38054(5) 0.0250(2) Uani 1 1 d . U . . .
O1 O 0.3656(2) 0.26497(17) 0.59348(15) 0.0300(7) Uani 1 1 d . U . . .
O2 O 0.3888(2) 0.41697(18) 0.43657(15) 0.0324(7) Uani 1 1 d . U . . .
N1 N 0.2933(3) 0.2353(2) 0.6932(2) 0.0339(8) Uani 1 1 d . U . . .
N2 N 0.2459(3) 0.1577(2) 0.5901(2) 0.0397(10) Uani 1 1 d . U . . .
N3 N 0.4255(3) 0.1503(2) 0.6480(3) 0.0438(11) Uani 1 1 d . U . . .
N4 N 0.3268(3) 0.4685(2) 0.3235(2) 0.0386(10) Uani 1 1 d . U . . .
N5 N 0.5008(2) 0.4126(2) 0.34620(19) 0.0320(8) Uani 1 1 d . U . . .
N6 N 0.4758(3) 0.5264(2) 0.4080(2) 0.0433(10) Uani 1 1 d . U . . .
C1 C 0.1482(4) 0.1888(4) 0.5755(3) 0.0564(16) Uani 1 1 d . U . . .
H1A H 0.149213 0.233357 0.597204 0.085 Uiso 1 1 calc GR . . . .
H1B H 0.103535 0.158280 0.591316 0.085 Uiso 1 1 calc GR . . . .
H1C H 0.128450 0.195014 0.528468 0.085 Uiso 1 1 calc GR . . . .
C2 C 0.2599(5) 0.1011(4) 0.5451(4) 0.075(2) Uani 1 1 d . U . . .
H2A H 0.255268 0.119478 0.501112 0.113 Uiso 1 1 calc GR . . . .
H2B H 0.211045 0.066121 0.545004 0.113 Uiso 1 1 calc GR . . . .
H2C H 0.322583 0.080651 0.559638 0.113 Uiso 1 1 calc GR . . . .
C3 C 0.4187(5) 0.0891(4) 0.6888(4) 0.069(2) Uani 1 1 d . U . . .
H3A H 0.441983 0.100631 0.734603 0.104 Uiso 1 1 calc GR . . . .
H3B H 0.457063 0.051972 0.676003 0.104 Uiso 1 1 calc GR . . . .
H3C H 0.352456 0.074375 0.682876 0.104 Uiso 1 1 calc GR . . . .
C4 C 0.5240(3) 0.1744(3) 0.6522(3) 0.0490(14) Uani 1 1 d . U . . .
H4A H 0.524202 0.214816 0.624397 0.074 Uiso 1 1 calc GR . . . .
H4B H 0.561779 0.137931 0.637603 0.074 Uiso 1 1 calc GR . . . .
H4C H 0.551122 0.186534 0.697249 0.074 Uiso 1 1 calc GR . . . .
C5 C 0.2478(5) 0.1905(3) 0.7363(3) 0.0502(14) Uani 1 1 d . U . . .
H5A H 0.230325 0.146569 0.714589 0.075 Uiso 1 1 calc GR . . . .
H5B H 0.190873 0.213042 0.745354 0.075 Uiso 1 1 calc GR . . . .
H5C H 0.292374 0.182430 0.777228 0.075 Uiso 1 1 calc GR . . . .
C6 C 0.3266(4) 0.3014(3) 0.7237(3) 0.0417(12) Uani 1 1 d . U . . .
H6A H 0.372206 0.292904 0.764073 0.063 Uiso 1 1 calc GR . . . .
H6B H 0.272516 0.327140 0.733505 0.063 Uiso 1 1 calc GR . . . .
H6C H 0.357094 0.328051 0.693883 0.063 Uiso 1 1 calc GR . . . .
C7 C 0.2424(4) 0.4224(5) 0.3142(4) 0.075(2) Uani 1 1 d . U . . .
H7A H 0.263201 0.374504 0.315551 0.112 Uiso 1 1 calc GR . . . .
H7B H 0.201749 0.431932 0.271982 0.112 Uiso 1 1 calc GR . . . .
H7C H 0.206753 0.430536 0.348865 0.112 Uiso 1 1 calc GR . . . .
C8 C 0.3335(6) 0.5154(4) 0.2685(4) 0.076(2) Uani 1 1 d . U . . .
H8A H 0.385978 0.547551 0.281795 0.114 Uiso 1 1 calc GR . . . .
H8B H 0.274149 0.541045 0.256231 0.114 Uiso 1 1 calc GR . . . .
H8C H 0.344721 0.488519 0.231227 0.114 Uiso 1 1 calc GR . . . .
C9 C 0.4531(5) 0.5611(4) 0.4656(3) 0.0603(16) Uani 1 1 d . U . . .
H9A H 0.437024 0.609117 0.455054 0.090 Uiso 1 1 calc GR . . . .
H9B H 0.508144 0.559039 0.501319 0.090 Uiso 1 1 calc GR . . . .
H9C H 0.399195 0.538219 0.478783 0.090 Uiso 1 1 calc GR . . . .
C10 C 0.5409(6) 0.5647(4) 0.3745(4) 0.075(2) Uani 1 1 d . U . . .
H10A H 0.542029 0.543252 0.332378 0.112 Uiso 1 1 calc GR . . . .
H10B H 0.604835 0.564098 0.401155 0.112 Uiso 1 1 calc GR . . . .
H10C H 0.519161 0.612227 0.367690 0.112 Uiso 1 1 calc GR . . . .
C11 C 0.5964(4) 0.3980(4) 0.3853(3) 0.0585(17) Uani 1 1 d . U . . .
H11A H 0.609547 0.429572 0.422293 0.088 Uiso 1 1 calc GR . . . .
H11B H 0.644100 0.404243 0.358104 0.088 Uiso 1 1 calc GR . . . .
H11C H 0.598605 0.350716 0.401144 0.088 Uiso 1 1 calc GR . . . .
C12 C 0.4685(5) 0.3608(4) 0.2937(3) 0.0539(15) Uani 1 1 d . U . . .
H12A H 0.456054 0.317011 0.313452 0.081 Uiso 1 1 calc GR . . . .
H12B H 0.517980 0.354417 0.268019 0.081 Uiso 1 1 calc GR . . . .
H12C H 0.410403 0.377005 0.265430 0.081 Uiso 1 1 calc GR . . . .
O1W O 0.35924(19) 0.43228(17) 0.58583(15) 0.0289(7) Uani 1 1 d D U . . .
H1WA H 0.404(2) 0.458(3) 0.608(2) 0.037(14) Uiso 1 1 d D . . . .
H1WB H 0.313(2) 0.445(2) 0.599(2) 0.025(12) Uiso 1 1 d D . . . .
O2W O 0.53143(19) 0.36967(19) 0.56862(17) 0.0343(8) Uani 1 1 d D U . . .
H2WA H 0.561(5) 0.390(4) 0.603(3) 0.10(3) Uiso 1 1 d D . . . .
H2WB H 0.575(3) 0.350(3) 0.555(3) 0.051(17) Uiso 1 1 d D . . . .
O3W O 0.48577(19) 0.26640(19) 0.47683(16) 0.0315(7) Uani 1 1 d D U . . .
H3WA H 0.472(3) 0.238(2) 0.4483(19) 0.027(13) Uiso 1 1 d D . . . .
H3WB H 0.542(2) 0.262(4) 0.493(3) 0.09(2) Uiso 1 1 d D . . . .
O4W O 0.2923(2) 0.2653(2) 0.43163(16) 0.0356(8) Uani 1 1 d D U . . .
H4WA H 0.2334(19) 0.263(3) 0.419(3) 0.057(18) Uiso 1 1 d D . . . .
H4WB H 0.314(3) 0.236(2) 0.411(3) 0.041(16) Uiso 1 1 d D . . . .
O5W O 0.21017(19) 0.3639(2) 0.50088(17) 0.0350(8) Uani 1 1 d D U . . .
H5WA H 0.167(3) 0.352(3) 0.4694(19) 0.040(15) Uiso 1 1 d D . . . .
H5WB H 0.179(3) 0.385(2) 0.5246(17) 0.012(10) Uiso 1 1 d D . . . .
P3 P 0.76228(6) 0.25321(6) 0.53693(5) 0.0250(2) Uani 1 1 d . U . . .
O3 O 0.66821(19) 0.28991(18) 0.53471(17) 0.0357(8) Uani 1 1 d . U . . .
N7 N 0.7851(3) 0.2008(2) 0.6009(2) 0.0334(9) Uani 1 1 d . U . . .
N8 N 0.7664(3) 0.2002(2) 0.47457(19) 0.0355(9) Uani 1 1 d . U . . .
N9 N 0.8476(3) 0.3118(2) 0.5410(2) 0.0373(9) Uani 1 1 d . U . . .
C19 C 0.7635(4) 0.2233(4) 0.6633(3) 0.0484(14) Uani 1 1 d . U . . .
H19A H 0.821777 0.238655 0.691912 0.073 Uiso 1 1 calc GR . . . .
H19B H 0.736057 0.185095 0.683674 0.073 Uiso 1 1 calc GR . . . .
H19C H 0.718063 0.261315 0.655815 0.073 Uiso 1 1 calc GR . . . .
C20 C 0.8496(4) 0.1396(3) 0.6073(3) 0.0532(15) Uani 1 1 d . U . . .
H20A H 0.860577 0.126330 0.564303 0.080 Uiso 1 1 calc GR . . . .
H20B H 0.820058 0.101344 0.626323 0.080 Uiso 1 1 calc GR . . . .
H20C H 0.910106 0.151070 0.635503 0.080 Uiso 1 1 calc GR . . . .
C21 C 0.9493(3) 0.2902(4) 0.5542(3) 0.0548(16) Uani 1 1 d . U . . .
H21A H 0.956487 0.248107 0.580239 0.082 Uiso 1 1 calc GR . . . .
H21B H 0.988284 0.326557 0.578157 0.082 Uiso 1 1 calc GR . . . .
H21C H 0.969831 0.281783 0.513001 0.082 Uiso 1 1 calc GR . . . .
C22 C 0.8306(5) 0.3814(4) 0.5145(4) 0.071(2) Uani 1 1 d . U . . .
H22A H 0.846053 0.383239 0.471075 0.107 Uiso 1 1 calc GR . . . .
H22B H 0.870470 0.414045 0.543084 0.107 Uiso 1 1 calc GR . . . .
H22C H 0.763774 0.393456 0.511823 0.107 Uiso 1 1 calc GR . . . .
C23 C 0.7856(4) 0.2297(4) 0.4123(3) 0.0522(15) Uani 1 1 d . U . . .
H23A H 0.727749 0.250938 0.388079 0.078 Uiso 1 1 calc GR . . . .
H23B H 0.806014 0.193091 0.386141 0.078 Uiso 1 1 calc GR . . . .
H23C H 0.835608 0.264375 0.422127 0.078 Uiso 1 1 calc GR . . . .
C24 C 0.6972(4) 0.1421(4) 0.4640(3) 0.0525(15) Uani 1 1 d . U . . .
H24A H 0.678366 0.130457 0.505119 0.079 Uiso 1 1 calc GR . . . .
H24B H 0.726771 0.102140 0.447736 0.079 Uiso 1 1 calc GR . . . .
H24C H 0.641158 0.155685 0.432056 0.079 Uiso 1 1 calc GR . . . .
P4 P 0.40760(7) 0.12478(7) 0.33519(6) 0.0271(2) Uani 1 1 d . U . . .
O4 O 0.4113(2) 0.1931(2) 0.37058(18) 0.0389(8) Uani 1 1 d . U . . .
N10 N 0.2969(5) 0.0974(4) 0.3214(4) 0.0294(16) Uani 0.5 1 d . U P A 1
N11 N 0.4450(6) 0.1304(6) 0.2664(4) 0.044(2) Uani 0.5 1 d . U P A 1
N12 N 0.4751(6) 0.0728(4) 0.3854(4) 0.0374(17) Uani 0.5 1 d . U P A 1
C13 C 0.4565(5) 0.0602(6) 0.4511(4) 0.088(3) Uani 1 1 d . U . . .
H13A H 0.419288 0.098234 0.463655 0.132 Uiso 0.5 1 calc GR . P A 1
H13B H 0.516733 0.056762 0.481982 0.132 Uiso 0.5 1 calc GR . P A 1
H13C H 0.421060 0.017350 0.451210 0.132 Uiso 0.5 1 calc GR . P A 1
H13D H 0.478780 0.107629 0.457820 0.132 Uiso 0.5 1 calc GR . P A 2
H13E H 0.511024 0.029256 0.456005 0.132 Uiso 0.5 1 calc GR . P A 2
H13F H 0.417775 0.048553 0.483175 0.132 Uiso 0.5 1 calc GR . P A 2
C14 C 0.3413(10) -0.0101(7) 0.3488(8) 0.058(3) Uani 0.5 1 d . U P A 2
H14A H 0.301345 0.001273 0.306855 0.086 Uiso 0.5 1 calc GR . P A 2
H14B H 0.301592 -0.027429 0.378373 0.086 Uiso 0.5 1 calc GR . P A 2
H14C H 0.387307 -0.045300 0.342616 0.086 Uiso 0.5 1 calc GR . P A 2
C15 C 0.5606(9) 0.0464(8) 0.3068(8) 0.059(3) Uani 0.5 1 d . U P A 2
H15A H 0.535719 0.013017 0.334172 0.089 Uiso 0.5 1 calc GR . P A 2
H15B H 0.627622 0.055031 0.324705 0.089 Uiso 0.5 1 calc GR . P A 2
H15C H 0.553898 0.028329 0.262610 0.089 Uiso 0.5 1 calc GR . P A 2
C16 C 0.5384(5) 0.1696(4) 0.2655(4) 0.068(2) Uani 1 1 d . U . . .
H16D H 0.484305 0.198813 0.247471 0.102 Uiso 0.5 1 calc GR . P A 2
H16E H 0.564846 0.149648 0.229986 0.102 Uiso 0.5 1 calc GR . P A 2
H16F H 0.586939 0.197106 0.293341 0.102 Uiso 0.5 1 calc GR . P A 2
H16A H 0.539443 0.211989 0.290689 0.102 Uiso 0.5 1 calc GR . P A 1
H16B H 0.542416 0.180734 0.220557 0.102 Uiso 0.5 1 calc GR . P A 1
H16C H 0.592355 0.140797 0.284701 0.102 Uiso 0.5 1 calc GR . P A 1
C17 C 0.3213(9) 0.0980(7) 0.2038(5) 0.046(3) Uani 0.5 1 d . U P A 2
H17A H 0.387149 0.089235 0.200282 0.069 Uiso 0.5 1 calc GR . P A 2
H17B H 0.293105 0.131018 0.170470 0.069 Uiso 0.5 1 calc GR . P A 2
H17C H 0.285420 0.054989 0.197646 0.069 Uiso 0.5 1 calc GR . P A 2
C18 C 0.2204(4) 0.1452(4) 0.2871(3) 0.0524(14) Uani 1 1 d . U . . .
H18A H 0.244780 0.192209 0.289200 0.079 Uiso 0.5 1 calc GR . P A 1
H18B H 0.165495 0.142982 0.308337 0.079 Uiso 0.5 1 calc GR . P A 1
H18C H 0.201445 0.131277 0.241539 0.079 Uiso 0.5 1 calc GR . P A 1
H18D H 0.224405 0.140051 0.334023 0.079 Uiso 0.5 1 calc GR . P A 2
H18E H 0.171334 0.114543 0.263907 0.079 Uiso 0.5 1 calc GR . P A 2
H18F H 0.204352 0.192735 0.274464 0.079 Uiso 0.5 1 calc GR . P A 2
N10A N 0.3185(6) 0.1263(5) 0.2693(4) 0.0395(19) Uani 0.5 1 d . U P A 2
N11A N 0.5059(6) 0.1125(5) 0.3054(5) 0.043(2) Uani 0.5 1 d . U P A 2
N12A N 0.3922(6) 0.0522(5) 0.3771(5) 0.045(2) Uani 0.5 1 d . U P A 2
C14A C 0.5257(12) 0.0127(8) 0.3655(11) 0.085(5) Uani 0.5 1 d . U P A 1
H14D H 0.500256 -0.029309 0.381175 0.128 Uiso 0.5 1 calc GR . P A 1
H14E H 0.593340 0.016432 0.384275 0.128 Uiso 0.5 1 calc GR . P A 1
H14F H 0.516904 0.011341 0.318046 0.128 Uiso 0.5 1 calc GR . P A 1
C15A C 0.3998(8) 0.0967(7) 0.2053(5) 0.041(2) Uani 0.5 1 d . U P A 1
H15D H 0.441700 0.060747 0.194382 0.062 Uiso 0.5 1 calc GR . P A 1
H15E H 0.388116 0.130658 0.170215 0.062 Uiso 0.5 1 calc GR . P A 1
H15F H 0.339546 0.076253 0.210627 0.062 Uiso 0.5 1 calc GR . P A 1
C17A C 0.2727(9) 0.0256(6) 0.3296(8) 0.056(3) Uani 0.5 1 d . U P A 1
H17D H 0.330792 -0.000946 0.343746 0.084 Uiso 0.5 1 calc GR . P A 1
H17E H 0.238369 0.007457 0.288082 0.084 Uiso 0.5 1 calc GR . P A 1
H17F H 0.232641 0.022184 0.362296 0.084 Uiso 0.5 1 calc GR . P A 1

loop_
_atom_site_aniso_label
_atom_site_aniso_U_11
_atom_site_aniso_U_22
_atom_site_aniso_U_33
_atom_site_aniso_U_23
_atom_site_aniso_U_13
_atom_site_aniso_U_12
I1 0.03934(15) 0.03375(18) 0.04200(18) -0.00730(15) -0.00321(12) -0.00011(13)
I2 0.02955(12) 0.0551(2) 0.04048(18) -0.00802(16) -0.00026(11) -0.00614(13)
I3 0.03180(13) 0.0561(2) 0.03628(17) -0.01397(15) 0.00824(11) 0.00817(13)
Y1 0.01903(14) 0.0197(2) 0.01841(17) -0.00098(15) 0.00387(11) 0.00171(13)
P1 0.0256(5) 0.0217(6) 0.0273(5) 0.0006(5) 0.0070(4) -0.0004(4)
P2 0.0331(5) 0.0224(6) 0.0190(5) 0.0036(4) 0.0036(4) 0.0018(4)
O1 0.0342(14) 0.0279(18) 0.0287(16) 0.0084(13) 0.0083(12) -0.0009(12)
O2 0.0418(15) 0.0324(19) 0.0246(15) 0.0067(14) 0.0105(12) 0.0015(14)
N1 0.051(2) 0.024(2) 0.030(2) -0.0026(16) 0.0164(16) -0.0042(17)
N2 0.0381(19) 0.040(3) 0.042(2) -0.0123(19) 0.0110(17) -0.0108(17)
N3 0.0371(19) 0.036(3) 0.063(3) 0.019(2) 0.0218(19) 0.0115(17)
N4 0.0383(19) 0.045(3) 0.029(2) 0.0111(18) -0.0008(16) 0.0002(17)
N5 0.0365(17) 0.033(2) 0.0286(19) 0.0058(16) 0.0129(14) 0.0070(16)
N6 0.064(3) 0.034(3) 0.030(2) -0.0013(18) 0.0036(19) -0.0103(19)
C1 0.033(2) 0.068(4) 0.063(4) 0.011(3) -0.004(2) -0.008(3)
C2 0.084(4) 0.083(6) 0.065(4) -0.045(4) 0.032(4) -0.033(4)
C3 0.072(4) 0.033(4) 0.113(6) 0.033(4) 0.044(4) 0.022(3)
C4 0.032(2) 0.050(4) 0.066(4) 0.008(3) 0.012(2) 0.007(2)
C5 0.070(3) 0.041(4) 0.048(3) -0.002(3) 0.032(3) -0.006(3)
C6 0.059(3) 0.031(3) 0.037(3) -0.008(2) 0.015(2) -0.003(2)
C7 0.042(3) 0.116(7) 0.062(4) 0.011(4) -0.001(3) -0.009(3)
C8 0.076(4) 0.081(6) 0.058(4) 0.041(4) -0.020(3) -0.002(4)
C9 0.091(4) 0.038(4) 0.048(3) -0.016(3) 0.002(3) 0.002(3)
C10 0.094(5) 0.065(5) 0.059(4) 0.005(4) 0.002(3) -0.046(4)
C11 0.039(2) 0.069(4) 0.069(4) 0.024(4) 0.015(2) 0.020(3)
C12 0.073(4) 0.039(3) 0.060(4) -0.016(3) 0.037(3) -0.004(3)
O1W 0.0220(13) 0.0336(19) 0.0317(16) -0.0124(14) 0.0067(12) 0.0009(12)
O2W 0.0208(12) 0.036(2) 0.044(2) -0.0165(16) 0.0010(13) 0.0009(13)
O3W 0.0212(13) 0.036(2) 0.0364(18) -0.0165(15) 0.0034(12) 0.0056(12)
O4W 0.0223(13) 0.041(2) 0.0410(19) -0.0228(16) 0.0001(13) 0.0046(13)
O5W 0.0192(13) 0.050(2) 0.0340(18) -0.0204(16) 0.0006(12) 0.0058(13)
P3 0.0179(4) 0.0314(6) 0.0251(5) -0.0009(5) 0.0025(4) 0.0020(4)
O3 0.0213(12) 0.038(2) 0.046(2) -0.0048(15) 0.0022(12) 0.0073(12)
N7 0.0339(17) 0.036(2) 0.031(2) 0.0023(17) 0.0075(15) 0.0070(16)
N8 0.0316(16) 0.046(3) 0.0281(19) -0.0055(17) 0.0039(14) 0.0000(16)
N9 0.0306(17) 0.038(2) 0.042(2) 0.0041(19) 0.0041(16) -0.0041(17)
C19 0.041(2) 0.076(4) 0.029(2) 0.006(3) 0.0110(19) 0.004(3)
C20 0.066(3) 0.046(4) 0.045(3) 0.008(3) 0.005(3) 0.018(3)
C21 0.028(2) 0.086(5) 0.050(3) -0.003(3) 0.006(2) -0.011(2)
C22 0.073(4) 0.053(4) 0.077(5) 0.026(4) -0.012(3) -0.020(3)
C23 0.051(3) 0.079(5) 0.026(2) -0.004(3) 0.006(2) -0.001(3)
C24 0.054(3) 0.049(4) 0.052(3) -0.022(3) 0.004(2) -0.009(3)
P4 0.0297(5) 0.0279(7) 0.0257(5) -0.0052(5) 0.0105(4) -0.0034(4)
O4 0.0370(15) 0.039(2) 0.042(2) -0.0209(16) 0.0103(14) -0.0003(14)
N10 0.031(3) 0.025(4) 0.035(4) -0.003(3) 0.013(3) -0.011(3)
N11 0.040(4) 0.074(7) 0.023(4) -0.020(4) 0.016(3) -0.021(4)
N12 0.042(4) 0.025(4) 0.046(4) 0.000(4) 0.009(3) 0.005(3)
C13 0.072(4) 0.136(8) 0.054(4) 0.052(5) 0.005(3) 0.016(5)
C14 0.080(8) 0.032(7) 0.061(8) 0.005(6) 0.014(6) -0.013(6)
C15 0.050(6) 0.053(7) 0.076(9) -0.021(7) 0.020(6) 0.008(5)
C16 0.060(3) 0.070(5) 0.085(5) 0.000(4) 0.041(4) -0.020(3)
C17 0.063(6) 0.047(7) 0.030(5) -0.011(5) 0.011(4) -0.017(5)
C18 0.034(2) 0.055(4) 0.066(4) -0.005(3) 0.002(2) 0.000(2)
N10A 0.045(4) 0.039(5) 0.035(4) -0.008(4) 0.009(3) 0.005(4)
N11A 0.047(4) 0.040(5) 0.051(6) -0.002(4) 0.031(4) 0.003(4)
N12A 0.048(4) 0.041(5) 0.044(5) 0.006(4) 0.006(4) 0.000(4)
C14A 0.080(10) 0.038(8) 0.127(14) -0.014(9) -0.006(9) 0.032(7)
C15A 0.059(6) 0.048(7) 0.019(4) -0.013(4) 0.011(4) -0.006(5)
C17A 0.052(6) 0.037(6) 0.073(9) 0.015(6) -0.002(6) -0.012(5)

loop_
_atom_type_symbol
_atom_type_description
_atom_type_scat_dispersion_real
_atom_type_scat_dispersion_imag
_atom_type_scat_source
C C 0.0033 0.0016 'International Tables Vol C Tables 4.2.6.8 and 6.1.1.4'
H H 0.0000 0.0000 'International Tables Vol C Tables 4.2.6.8 and 6.1.1.4'
I I -0.4742 1.8119 'International Tables Vol C Tables 4.2.6.8 and 6.1.1.4'
N N 0.0061 0.0033 'International Tables Vol C Tables 4.2.6.8 and 6.1.1.4'
O O 0.0106 0.0060 'International Tables Vol C Tables 4.2.6.8 and 6.1.1.4'
P P 0.1023 0.0942 'International Tables Vol C Tables 4.2.6.8 and 6.1.1.4'
Y Y -2.7962 3.5667 'International Tables Vol C Tables 4.2.6.8 and 6.1.1.4'

loop_
_geom_angle_atom_site_label_1
_geom_angle_atom_site_label_2
_geom_angle_atom_site_label_3
_geom_angle
O1 Y1 O1W 89.37(12)
O1 Y1 O2W 89.22(12)
O1 Y1 O3W 89.55(12)
O1 Y1 O4W 92.60(13)
O1 Y1 O5W 90.31(12)
O2 Y1 O1 177.90(13)
O2 Y1 O1W 89.01(12)
O2 Y1 O2W 89.02(12)
O2 Y1 O3W 90.98(13)
O2 Y1 O4W 89.49(13)
O2 Y1 O5W 90.50(12)
O2W Y1 O1W 73.03(10)
O2W Y1 O4W 142.22(11)
O2W Y1 O5W 145.90(12)
O3W Y1 O1W 144.38(10)
O3W Y1 O2W 71.36(11)
O3W Y1 O4W 70.93(11)
O3W Y1 O5W 142.74(11)
O4W Y1 O1W 144.68(10)
O4W Y1 O5W 71.85(11)
O5W Y1 O1W 72.87(11)
O1 P1 N1 107.8(2)
O1 P1 N2 116.5(2)
O1 P1 N3 108.2(2)
N1 P1 N3 115.6(2)
N2 P1 N1 104.1(2)
N2 P1 N3 104.9(3)
O2 P2 N4 107.5(2)
O2 P2 N5 116.0(2)
O2 P2 N6 109.3(2)
N4 P2 N5 107.8(2)
N4 P2 N6 111.9(2)
N6 P2 N5 104.4(2)
P1 O1 Y1 161.3(2)
P2 O2 Y1 162.2(2)
C5 N1 P1 122.3(4)
C6 N1 P1 121.6(3)
C6 N1 C5 113.1(4)
C1 N2 P1 118.5(4)
C2 N2 P1 122.9(4)
C2 N2 C1 113.8(5)
C3 N3 P1 120.3(4)
C4 N3 P1 120.8(4)
C4 N3 C3 113.0(5)
C7 N4 P2 122.0(4)
C8 N4 P2 119.7(4)
C8 N4 C7 116.1(5)
C11 N5 P2 119.4(4)
C11 N5 C12 113.4(5)
C12 N5 P2 120.2(3)
C9 N6 P2 120.7(4)
C9 N6 C10 114.7(5)
C10 N6 P2 124.3(4)
O3 P3 N7 110.4(2)
O3 P3 N8 115.47(19)
O3 P3 N9 108.7(2)
N7 P3 N8 102.6(2)
N9 P3 N7 110.4(2)
N9 P3 N8 109.1(2)
C19 N7 P3 119.3(4)
C19 N7 C20 113.0(4)
C20 N7 P3 125.6(4)
C23 N8 P3 118.8(4)
C24 N8 P3 117.4(4)
C24 N8 C23 112.9(4)
C21 N9 P3 120.0(4)
C22 N9 P3 123.1(4)
C22 N9 C21 114.6(5)
O4 P4 N10 108.1(3)
O4 P4 N11 112.6(4)
O4 P4 N12 105.6(3)
O4 P4 N10A 109.4(3)
O4 P4 N11A 110.8(4)
O4 P4 N12A 118.2(4)
N11 P4 N10 109.7(4)
N11 P4 N12 110.6(5)
N12 P4 N10 110.2(4)
N10A P4 N12A 106.4(4)
N11A P4 N10A 105.0(5)
N11A P4 N12A 106.1(5)
C18 N10 P4 118.2(5)
C17A N10 P4 122.2(7)
C17A N10 C18 118.5(7)
C16 N11 P4 118.5(6)
C15A N11 P4 124.8(7)
C15A N11 C16 116.6(7)
C13 N12 P4 120.7(6)
C13 N12 C14A 108.6(11)
C14A N12 P4 124.9(10)
C17 N10A P4 126.5(7)
C17 N10A C18 119.5(7)
C18 N10A P4 112.5(6)
C15 N11A P4 126.2(8)
C15 N11A C16 115.0(8)
C16 N11A P4 118.3(7)
C13 N12A P4 107.5(7)
C14 N12A P4 125.3(8)
C14 N12A C13 126.6(9)

loop_
_geom_bond_atom_site_label_1
_geom_bond_atom_site_label_2
_geom_bond_distance
Y1 O1 2.203(3)
Y1 O2 2.196(3)
Y1 O1W 2.348(3)
Y1 O2W 2.339(3)
Y1 O3W 2.324(3)
Y1 O4W 2.341(3)
Y1 O5W 2.342(3)
P1 O1 1.488(3)
P1 N1 1.632(4)
P1 N2 1.625(4)
P1 N3 1.634(4)
P2 O2 1.499(3)
P2 N4 1.623(4)
P2 N5 1.634(4)
P2 N6 1.625(5)
N1 C5 1.466(7)
N1 C6 1.447(6)
N2 C1 1.477(7)
N2 C2 1.459(8)
N3 C3 1.453(7)
N3 C4 1.450(6)
N4 C7 1.463(8)
N4 C8 1.461(8)
N5 C11 1.457(6)
N5 C12 1.471(7)
N6 C9 1.446(8)
N6 C10 1.448(8)
P3 O3 1.493(3)
P3 N7 1.634(4)
P3 N8 1.643(4)
P3 N9 1.634(4)
N7 C19 1.439(7)
N7 C20 1.472(7)
N8 C23 1.469(7)
N8 C24 1.466(7)
N9 C21 1.467(6)
N9 C22 1.440(8)
P4 O4 1.491(4)
P4 N10 1.618(6)
P4 N11 1.604(8)
P4 N12 1.606(8)
P4 N10A 1.661(8)
P4 N11A 1.636(8)
P4 N12A 1.668(10)
N10 C18 1.483(10)
N10 C17A 1.432(14)
N11 C16 1.518(10)
N11 C15A 1.446(12)
N12 C13 1.444(12)
N12 C14A 1.450(16)
C13 N12A 1.619(12)
C14 N12A 1.453(16)
C15 N11A 1.477(16)
C16 N11A 1.488(11)
C17 N10A 1.457(13)
C18 N10A 1.539(10)

loop_
_twin_individual_id
_twin_individual_mass_fraction_refined
1 0.999(5)
2 0.001(5)
